data_2215964
loop_
_publ_author_name
'Ho\/ly\'nska, Ma\/lgorzata'
'Korabik, Maria'
'Lis, Tadeusz'

_publ_section_title
;
 Redetermination of bis(methyltriphenylphosphonium)
 hexachloridorhenate(IV)
;
_journal_coeditor_code HB2601
_journal_issue 11
_journal_name_full 'Acta Crystallographica Section E'
_journal_page_first m2859
_journal_page_last m2859
_journal_paper_doi 10.1107/S1600536807052579
_journal_volume 63
_journal_year 2007
_chemical_formula_iupac '(C19 H18 P)2 [Re Cl6]'
_chemical_formula_moiety '2(C19 H18 P +), Cl6 Re 2-'
_chemical_formula_sum 'C38 H36 Cl6 P2 Re'
_chemical_formula_weight 953.52
_chemical_name_systematic
;
bis(methyltriphenylphosphonium) hexachloridorhenate(IV)
;
_space_group_IT_number 14
_symmetry_cell_setting monoclinic
_symmetry_space_group_name_Hall '-P 2yn'
_symmetry_space_group_name_H-M 'P 1 21/n 1'
_atom_sites_solution_hydrogens geom
_audit_creation_method SHELXL-97
_cell_angle_alpha 90.00
_cell_angle_beta 101.61(3)
_cell_angle_gamma 90.00
_cell_formula_units_Z 2
_cell_length_a 9.155(4)
_cell_length_b 16.429(5)
_cell_length_c 12.964(5)
_cell_measurement_reflns_used 12158
_cell_measurement_temperature 100(2)
_cell_measurement_theta_max 35
_cell_measurement_theta_min 3
_cell_volume 1910.0(13)
_computing_cell_refinement 'CrysAlis RED (Oxford Diffraction, 2006)'
_computing_data_collection 'CrysAlis CCD (Oxford Diffraction, 2006)'
_computing_data_reduction 'CrysAlis RED (Oxford Diffraction, 2006)'
_computing_molecular_graphics 'DIAMOND (Brandenburg & Putz, 2005)'
_computing_publication_material 'SHELXL97 (Sheldrick, 1997)'
_computing_structure_refinement 'SHELXL97 (Sheldrick, 1997)'
_computing_structure_solution 'SHELXS97 (Sheldrick, 1990)'
_diffrn_ambient_temperature 100(2)
_diffrn_measured_fraction_theta_full 0.998
_diffrn_measured_fraction_theta_max 0.912
_diffrn_measurement_device_type 'Oxford Diffraction KM-4-CCD'
_diffrn_measurement_method \w
_diffrn_radiation_monochromator graphite
_diffrn_radiation_source 'fine-focus sealed tube'
_diffrn_radiation_type MoK\a
_diffrn_radiation_wavelength 0.71073
_diffrn_reflns_av_R_equivalents 0.0827
_diffrn_reflns_av_sigmaI/netI 0.1229
_diffrn_reflns_limit_h_max 13
_diffrn_reflns_limit_h_min -14
_diffrn_reflns_limit_k_max 25
_diffrn_reflns_limit_k_min -26
_diffrn_reflns_limit_l_max 15
_diffrn_reflns_limit_l_min -20
_diffrn_reflns_number 27585
_diffrn_reflns_theta_full 25.00
_diffrn_reflns_theta_max 35.00
_diffrn_reflns_theta_min 2.95
_exptl_absorpt_coefficient_mu 3.712
_exptl_absorpt_correction_T_max 0.894
_exptl_absorpt_correction_T_min 0.597
_exptl_absorpt_correction_type analytical
_exptl_absorpt_process_details '(CrysAlis RED; Oxford Diffraction, 2006)'
_exptl_crystal_colour green
_exptl_crystal_density_diffrn 1.658
_exptl_crystal_density_method 'not measured'
_exptl_crystal_description needle
_exptl_crystal_F_000 942
_exptl_crystal_size_max 0.23
_exptl_crystal_size_mid 0.04
_exptl_crystal_size_min 0.03
_refine_diff_density_max 0.82
_refine_diff_density_min -0.98
_refine_ls_extinction_method none
_refine_ls_goodness_of_fit_ref 1.000
_refine_ls_hydrogen_treatment constr
_refine_ls_matrix_type full
_refine_ls_number_parameters 214
_refine_ls_number_reflns 7666
_refine_ls_number_restraints 0
_refine_ls_restrained_S_all 1.000
_refine_ls_R_factor_all 0.1184
_refine_ls_R_factor_gt 0.0529
_refine_ls_shift/su_max 0.002
_refine_ls_shift/su_mean 0.000
_refine_ls_structure_factor_coef Fsqd
_refine_ls_weighting_details 'calc w=1/[\s^2^(Fo^2^)+(0.0084P)^2^] where P=(Fo^2^+2Fc^2^)/3'
_refine_ls_weighting_scheme calc
_refine_ls_wR_factor_gt 0.0483
_refine_ls_wR_factor_ref 0.0560
_reflns_number_gt 5027
_reflns_number_total 7666
_reflns_threshold_expression I>2\s(I)
_cod_data_source_file hb2601.cif
_cod_data_source_block I
_cod_original_cell_volume 1910.0(10)
_cod_original_sg_symbol_H-M 'P 21/n'
_cod_database_code 2215964
_cod_database_fobs_code 2215964

loop_
_symmetry_equiv_pos_as_xyz
'x, y, z'
'-x+1/2, y+1/2, -z+1/2'
'-x, -y, -z'
'x-1/2, -y-1/2, z-1/2'

loop_
_atom_site_type_symbol
_atom_site_label
_atom_site_fract_x
_atom_site_fract_y
_atom_site_fract_z
_atom_site_U_iso_or_equiv
_atom_site_adp_type
_atom_site_calc_flag
_atom_site_refinement_flags
_atom_site_occupancy
Re Re 0.5000 0.5000 0.5000 0.01104(4) Uani d S 1
Cl Cl2 0.56433(10) 0.48672(5) 0.33339(6) 0.0217(2) Uani d . 1
Cl Cl1 0.60865(9) 0.63048(5) 0.51815(6) 0.01666(17) Uani d . 1
Cl Cl3 0.27081(9) 0.55985(5) 0.41870(7) 0.02034(19) Uani d . 1
P P -0.00563(10) 0.71920(5) 0.63598(7) 0.01511(18) Uani d . 1
C C1 0.0052(4) 0.6349(2) 0.5511(3) 0.0254(8) Uani d . 1
H H111 0.0669 0.5921 0.5906 0.038 Uiso calc R 1
H H121 0.0498 0.6527 0.4922 0.038 Uiso calc R 1
H H131 -0.0952 0.6137 0.5240 0.038 Uiso calc R 1
C C11 -0.1190(4) 0.79804(19) 0.5638(2) 0.0156(7) Uani d . 1
C C21 -0.2431(4) 0.8290(2) 0.5957(3) 0.0207(8) Uani d . 1
H H21 -0.2717 0.8081 0.6570 0.025 Uiso calc R 1
C C31 -0.3261(4) 0.8906(2) 0.5381(3) 0.0277(9) Uani d . 1
H H31 -0.4128 0.9109 0.5592 0.033 Uiso calc R 1
C C41 -0.2831(4) 0.9222(2) 0.4509(3) 0.0292(9) Uani d . 1
H H41 -0.3381 0.9655 0.4130 0.035 Uiso calc R 1
C C51 -0.1599(5) 0.8910(2) 0.4182(3) 0.0328(10) Uani d . 1
H H51 -0.1319 0.9122 0.3568 0.039 Uiso calc R 1
C C61 -0.0775(4) 0.8296(2) 0.4739(3) 0.0297(9) Uani d . 1
H H61 0.0075 0.8086 0.4513 0.036 Uiso calc R 1
C C12 0.1785(4) 0.7612(2) 0.6796(2) 0.0158(7) Uani d . 1
C C22 0.3037(4) 0.7143(2) 0.6761(2) 0.0183(7) Uani d . 1
H H22 0.2928 0.6607 0.6481 0.022 Uiso calc R 1
C C32 0.4455(4) 0.7463(2) 0.7138(3) 0.0210(8) Uani d . 1
H H32 0.5315 0.7145 0.7114 0.025 Uiso calc R 1
C C42 0.4610(4) 0.8241(2) 0.7546(3) 0.0227(8) Uani d . 1
H H42 0.5578 0.8455 0.7807 0.027 Uiso calc R 1
C C52 0.3353(4) 0.8715(2) 0.7577(3) 0.0236(8) Uani d . 1
H H52 0.3463 0.9253 0.7853 0.028 Uiso calc R 1
C C62 0.1945(4) 0.8397(2) 0.7203(3) 0.0211(8) Uani d . 1
H H62 0.1087 0.8716 0.7224 0.025 Uiso calc R 1
C C13 -0.0826(4) 0.68715(19) 0.7461(2) 0.0154(7) Uani d . 1
C C23 -0.1450(4) 0.6100(2) 0.7468(3) 0.0190(8) Uani d . 1
H H23 -0.1456 0.5740 0.6894 0.023 Uiso calc R 1
C C33 -0.2064(4) 0.5858(2) 0.8313(3) 0.0254(9) Uani d . 1
H H33 -0.2497 0.5333 0.8317 0.031 Uiso calc R 1
C C43 -0.2043(4) 0.6387(3) 0.9156(3) 0.0259(9) Uani d . 1
H H43 -0.2451 0.6219 0.9740 0.031 Uiso calc R 1
C C53 -0.1429(4) 0.7155(2) 0.9143(3) 0.0266(9) Uani d . 1
H H53 -0.1429 0.7515 0.9717 0.032 Uiso calc R 1
C C63 -0.0815(4) 0.7405(2) 0.8306(3) 0.0214(8) Uani d . 1
H H63 -0.0391 0.7932 0.8302 0.026 Uiso calc R 1

loop_
_atom_site_aniso_label
_atom_site_aniso_U_11
_atom_site_aniso_U_22
_atom_site_aniso_U_33
_atom_site_aniso_U_12
_atom_site_aniso_U_13
_atom_site_aniso_U_23
Re 0.01165(8) 0.00856(7) 0.01278(8) 0.00030(12) 0.00211(6) -0.00037(12)
Cl2 0.0359(5) 0.0136(5) 0.0191(4) 0.0011(3) 0.0137(3) 0.0003(3)
Cl1 0.0174(4) 0.0103(4) 0.0209(4) -0.0019(3) 0.0006(3) 0.0001(3)
Cl3 0.0143(4) 0.0141(4) 0.0295(5) 0.0028(3) -0.0030(4) -0.0003(3)
P 0.0136(5) 0.0179(4) 0.0137(4) 0.0000(3) 0.0023(4) -0.0046(3)
C1 0.025(2) 0.027(2) 0.0229(18) -0.0021(16) 0.0025(16) -0.0129(15)
C11 0.0140(19) 0.0165(17) 0.0149(16) 0.0003(13) -0.0005(14) -0.0020(13)
C21 0.022(2) 0.0181(19) 0.0225(19) 0.0001(15) 0.0070(17) -0.0021(15)
C31 0.019(2) 0.021(2) 0.042(3) 0.0035(16) 0.0030(19) -0.0053(17)
C41 0.030(2) 0.023(2) 0.029(2) 0.0033(17) -0.0055(18) -0.0001(16)
C51 0.044(3) 0.039(2) 0.0142(18) -0.002(2) 0.0048(18) 0.0064(16)
C61 0.031(2) 0.040(2) 0.0193(19) 0.0048(18) 0.0084(17) 0.0040(17)
C12 0.0136(18) 0.0188(18) 0.0144(16) -0.0010(13) 0.0013(14) -0.0004(13)
C22 0.021(2) 0.0188(18) 0.0162(17) 0.0003(14) 0.0064(15) -0.0021(13)
C32 0.015(2) 0.032(2) 0.0172(17) 0.0011(15) 0.0057(15) 0.0004(15)
C42 0.018(2) 0.036(2) 0.0140(17) -0.0076(16) 0.0024(15) -0.0033(15)
C52 0.020(2) 0.0233(19) 0.028(2) -0.0051(15) 0.0050(16) -0.0071(15)
C62 0.015(2) 0.025(2) 0.0244(19) 0.0020(15) 0.0064(16) -0.0031(15)
C13 0.0140(19) 0.0171(17) 0.0143(16) -0.0019(13) 0.0007(14) -0.0015(13)
C23 0.0149(19) 0.0227(19) 0.0167(17) -0.0004(14) -0.0033(14) -0.0028(14)
C33 0.023(2) 0.0218(19) 0.028(2) -0.0073(15) -0.0053(16) 0.0067(16)
C43 0.015(2) 0.041(3) 0.022(2) -0.0022(18) 0.0038(17) 0.0077(19)
C53 0.033(2) 0.029(2) 0.0191(19) -0.0078(17) 0.0077(17) -0.0040(15)
C63 0.024(2) 0.0184(18) 0.0214(18) -0.0050(15) 0.0045(16) -0.0028(14)

loop_
_atom_type_symbol
_atom_type_description
_atom_type_scat_dispersion_real
_atom_type_scat_dispersion_imag
_atom_type_scat_source
C C 0.0033 0.0016 'International Tables Vol C Tables 4.2.6.8 and 6.1.1.4'
H H 0.0000 0.0000 'International Tables Vol C Tables 4.2.6.8 and 6.1.1.4'
P P 0.1023 0.0942 'International Tables Vol C Tables 4.2.6.8 and 6.1.1.4'
Cl Cl 0.1484 0.1585 'International Tables Vol C Tables 4.2.6.8 and 6.1.1.4'
Re Re -1.0185 7.2310 'International Tables Vol C Tables 4.2.6.8 and 6.1.1.4'

loop_
_geom_angle_atom_site_label_1
_geom_angle_atom_site_label_2
_geom_angle_atom_site_label_3
_geom_angle
_geom_angle_publ_flag
Cl1 Re Cl2 89.85(3) n
Cl1 Re Cl3 89.14(4) n
Cl2 Re Cl3 89.60(4) n
C1 P C13 110.00(10) n
C1 P C11 109.60(10) n
C13 P C11 110.30(10) n
C1 P C12 109.00(10) n
C13 P C12 110.70(10) n
C11 P C12 107.00(10) n
P C1 H111 109.5 no
P C1 H121 109.5 no
H111 C1 H121 109.5 no
P C1 H131 109.5 no
H111 C1 H131 109.5 no
H121 C1 H131 109.5 no
C21 C11 C61 119.4(3) no
C21 C11 P 122.2(3) no
C61 C11 P 118.4(3) no
C11 C21 C31 120.1(4) no
C11 C21 H21 119.9 no
C31 C21 H21 119.9 no
C41 C31 C21 120.1(4) no
C41 C31 H31 120.0 no
C21 C31 H31 120.0 no
C31 C41 C51 120.1(4) no
C31 C41 H41 120.0 no
C51 C41 H41 120.0 no
C61 C51 C41 120.4(4) no
C61 C51 H51 119.8 no
C41 C51 H51 119.8 no
C51 C61 C11 119.9(4) no
C51 C61 H61 120.1 no
C11 C61 H61 120.1 no
C62 C12 C22 120.1(3) no
C62 C12 P 119.7(3) no
C22 C12 P 120.2(3) no
C12 C22 C32 119.7(3) no
C12 C22 H22 120.1 no
C32 C22 H22 120.1 no
C42 C32 C22 120.0(3) no
C42 C32 H32 120.0 no
C22 C32 H32 120.0 no
C32 C42 C52 120.4(3) no
C32 C42 H42 119.8 no
C52 C42 H42 119.8 no
C62 C52 C42 119.5(3) no
C62 C52 H52 120.3 no
C42 C52 H52 120.3 no
C52 C62 C12 120.3(3) no
C52 C62 H62 119.9 no
C12 C62 H62 119.9 no
C23 C13 C63 120.2(3) no
C23 C13 P 120.0(3) no
C63 C13 P 119.8(3) no
C33 C23 C13 119.9(3) no
C33 C23 H23 120.0 no
C13 C23 H23 120.0 no
C23 C33 C43 119.8(3) no
C23 C33 H33 120.1 no
C43 C33 H33 120.1 no
C53 C43 C33 120.1(4) no
C53 C43 H43 120.0 no
C33 C43 H43 120.0 no
C63 C53 C43 120.7(3) no
C63 C53 H53 119.6 no
C43 C53 H53 119.6 no
C53 C63 C13 119.2(3) no
C53 C63 H63 120.4 no
C13 C63 H63 120.4 no

loop_
_geom_bond_atom_site_label_1
_geom_bond_atom_site_label_2
_geom_bond_site_symmetry_2
_geom_bond_distance
_geom_bond_publ_flag
Re Cl1 . 2.3549(10) yes
Re Cl2 . 2.3604(11) yes
Re Cl3 . 2.3644(12) yes
Re Cl1 3_666 2.3549(10) n
Re Cl2 3_666 2.3604(11) n
Re Cl3 3_666 2.3644(12) n
P C1 . 1.783(3) n
P C13 . 1.793(3) n
P C11 . 1.800(3) n
P C12 . 1.804(3) n
C1 H111 . 0.98 no
C1 H121 . 0.98 no
C1 H131 . 0.98 no
C11 C21 . 1.381(5) no
C11 C61 . 1.396(5) no
C21 C31 . 1.390(5) no
C21 H21 . 0.95 no
C31 C41 . 1.371(5) no
C31 H31 . 0.95 no
C41 C51 . 1.380(5) no
C41 H41 . 0.95 no
C51 C61 . 1.376(5) no
C51 H51 . 0.95 no
C61 H61 . 0.95 no
C12 C62 . 1.389(5) no
C12 C22 . 1.390(5) no
C22 C32 . 1.395(5) no
C22 H22 . 0.95 no
C32 C42 . 1.380(5) no
C32 H32 . 0.95 no
C42 C52 . 1.397(5) no
C42 H42 . 0.95 no
C52 C62 . 1.385(5) no
C52 H52 . 0.95 no
C62 H62 . 0.95 no
C13 C23 . 1.391(4) no
C13 C63 . 1.401(4) no
C23 C33 . 1.386(5) no
C23 H23 . 0.95 no
C33 C43 . 1.393(5) no
C33 H33 . 0.95 no
C43 C53 . 1.383(5) no
C43 H43 . 0.95 no
C53 C63 . 1.382(5) no
C53 H53 . 0.95 no
C63 H63 . 0.95 no

loop_
_geom_hbond_atom_site_label_D
_geom_hbond_atom_site_label_H
_geom_hbond_atom_site_label_A
_geom_hbond_site_symmetry_A
_geom_hbond_distance_DH
_geom_hbond_distance_HA
_geom_hbond_distance_DA
_geom_hbond_angle_DHA
C22 H22 Cl2 3_666 0.95 2.74 3.527(4) 141
C62 H62 Cl2 4_576 0.95 2.81 3.523(4) 133
C1 H131 Cl1 1_455 0.98 2.71 3.570(4) 147
C63 H63 Cl1 4_576 0.95 2.83 3.426(4) 122
C1 H121 Cl3 . 0.98 2.85 3.473(4) 122
C42 H42 Cl3 4_676 0.95 2.83 3.712(4) 155
C23 H23 Cl3 3_566 0.95 2.73 3.567(4) 147

loop_
_geom_torsion_atom_site_label_1
_geom_torsion_atom_site_label_2
_geom_torsion_atom_site_label_3
_geom_torsion_atom_site_label_4
_geom_torsion
C1 P C11 C21 123.7(3)
C13 P C11 C21 2.4(3)
C12 P C11 C21 -118.2(3)
C1 P C11 C61 -57.6(3)
C13 P C11 C61 -178.8(3)
C12 P C11 C61 60.6(3)
C61 C11 C21 C31 0.4(5)
P C11 C21 C31 179.1(3)
C11 C21 C31 C41 -1.5(6)
C21 C31 C41 C51 2.1(6)
C31 C41 C51 C61 -1.5(6)
C41 C51 C61 C11 0.4(6)
C21 C11 C61 C51 0.1(5)
P C11 C61 C51 -178.6(3)
C1 P C12 C62 161.3(3)
C13 P C12 C62 -77.5(3)
C11 P C12 C62 42.8(3)
C1 P C12 C22 -20.9(3)
C13 P C12 C22 100.3(3)
C11 P C12 C22 -139.4(3)
C62 C12 C22 C32 0.2(5)
P C12 C22 C32 -177.5(2)
C12 C22 C32 C42 0.1(5)
C22 C32 C42 C52 -0.5(5)
C32 C42 C52 C62 0.5(5)
C42 C52 C62 C12 -0.2(5)
C22 C12 C62 C52 -0.2(5)
P C12 C62 C52 177.6(3)
C1 P C13 C23 -10.1(3)
C11 P C13 C23 111.0(3)
C12 P C13 C23 -130.7(3)
C1 P C13 C63 170.8(3)
C11 P C13 C63 -68.1(3)
C12 P C13 C63 50.2(3)
C63 C13 C23 C33 0.0(5)
P C13 C23 C33 -179.1(3)
C13 C23 C33 C43 -0.5(5)
C23 C33 C43 C53 0.8(6)
C33 C43 C53 C63 -0.8(6)
C43 C53 C63 C13 0.3(6)
C23 C13 C63 C53 0.1(5)
P C13 C63 C53 179.2(3)
